data_4308023
loop_
_publ_author_name
'Liqing Ma'
'Philip M. Imbesi'
'James B. Updegraff'
'Allen D. Hunter'
'John D. Protasiewicz'

_publ_section_title
;
Synthesis and Structural Studies of NCN Diimine Palladium Pincer Complexes
Bearingm-Terphenyl Scaffolds
;
_journal_name_full 'Inorganic Chemistry'
_journal_page_first 5220
_journal_page_last 5228
_journal_paper_doi 10.1021/ic062476a
_journal_volume 46
_journal_year 2007
_chemical_absolute_configuration rm
_chemical_formula_sum 'C38 H33 I N2 Pd'
_chemical_formula_weight 750.96
_chemical_name_systematic
; 
 ? 
;
_space_group_IT_number 4
_symmetry_cell_setting monoclinic
_symmetry_space_group_name_Hall 'P 2yb'
_symmetry_space_group_name_H-M 'P 1 21 1'
_atom_sites_solution_hydrogens geom
_atom_sites_solution_primary direct
_atom_sites_solution_secondary difmap
_audit_creation_method SHELXL-97
_cell_angle_alpha 90.00
_cell_angle_beta 97.881(2)
_cell_angle_gamma 90.00
_cell_formula_units_Z 6
_cell_length_a 10.0764(3)
_cell_length_b 14.6621(4)
_cell_length_c 33.0584(10)
_cell_measurement_temperature 100(2)
_cell_volume 4838.0(2)
_computing_structure_refinement 'SHELXL-97 (Sheldrick, 1997)'
_computing_structure_solution 'SHELXS-97 (Sheldrick, 1990)'
_diffrn_ambient_temperature 100(2)
_diffrn_measured_fraction_theta_full 0.991
_diffrn_measured_fraction_theta_max 0.991
_diffrn_radiation_monochromator graphite
_diffrn_radiation_source 'fine-focus sealed tube'
_diffrn_radiation_type MoK\a
_diffrn_radiation_wavelength 0.71073
_diffrn_reflns_av_R_equivalents 0.1219
_diffrn_reflns_av_sigmaI/netI 0.1659
_diffrn_reflns_limit_h_max 13
_diffrn_reflns_limit_h_min -14
_diffrn_reflns_limit_k_max 20
_diffrn_reflns_limit_k_min -20
_diffrn_reflns_limit_l_max 46
_diffrn_reflns_limit_l_min -47
_diffrn_reflns_number 92517
_diffrn_reflns_theta_full 30.67
_diffrn_reflns_theta_max 30.67
_diffrn_reflns_theta_min 1.24
_exptl_absorpt_coefficient_mu 1.561
_exptl_absorpt_correction_T_max 0.9846
_exptl_absorpt_correction_T_min 0.7057
_exptl_absorpt_correction_type multi-scan
_exptl_absorpt_process_details 'AXScale in Apex2 (Bruker, 2004)'
_exptl_crystal_density_diffrn 1.547
_exptl_crystal_density_meas ?
_exptl_crystal_density_method .
_exptl_crystal_F_000 2244
_exptl_crystal_size_max 0.24
_exptl_crystal_size_mid 0.20
_exptl_crystal_size_min 0.01
_refine_diff_density_max 1.455
_refine_diff_density_min -1.716
_refine_diff_density_rms 0.214
_refine_ls_abs_structure_details 'Flack H D (1983), Acta Cryst. A39, 876-881'
_refine_ls_abs_structure_Flack -0.021(18)
_refine_ls_extinction_method none
_refine_ls_goodness_of_fit_ref 0.978
_refine_ls_hydrogen_treatment constr
_refine_ls_matrix_type full
_refine_ls_number_parameters 1111
_refine_ls_number_reflns 29483
_refine_ls_number_restraints 1
_refine_ls_restrained_S_all 0.978
_refine_ls_R_factor_all 0.1324
_refine_ls_R_factor_gt 0.0669
_refine_ls_shift/su_max 0.002
_refine_ls_shift/su_mean 0.000
_refine_ls_structure_factor_coef Fsqd
_refine_ls_weighting_details 'calc w=1/[\s^2^(Fo^2^)+(0.0512P)^2^+0.0000P] where P=(Fo^2^+2Fc^2^)/3'
_refine_ls_weighting_scheme calc
_refine_ls_wR_factor_gt 0.1141
_refine_ls_wR_factor_ref 0.1385
_reflns_number_gt 17958
_reflns_number_total 29483
_reflns_threshold_expression >2sigma(I)
_cod_data_source_file ic062476a-file001_6.cif
_cod_data_source_block 13b
_cod_depositor_comments
;
The following automatic conversions were performed:
'_symmetry_cell_setting' value 'Monoclinic' changed to 'monoclinic'
according to '/home/saulius/struct/CIF-dictionaries/cif_core.dic'
dictionary named 'cif_core.dic' version 2.4.1 from 2010-06-29.

Automatic conversion script
Id: cif_fix_enum 1527 2010-12-29 10:47:43Z saulius 
;
_cod_database_code 4308023

loop_
_symmetry_equiv_pos_as_xyz
'x, y, z'
'-x, y+1/2, -z'

loop_
_atom_site_label
_atom_site_type_symbol
_atom_site_fract_x
_atom_site_fract_y
_atom_site_fract_z
_atom_site_U_iso_or_equiv
_atom_site_adp_type
_atom_site_occupancy
_atom_site_symmetry_multiplicity
_atom_site_calc_flag
_atom_site_refinement_flags
_atom_site_disorder_assembly
_atom_site_disorder_group
C1 C 0.6696(8) 0.8438(5) 0.7634(2) 0.0181(16) Uani 1 1 d . . .
C2 C 0.6322(8) 0.9025(5) 0.7309(2) 0.0181(17) Uani 1 1 d . . .
C3 C 0.7167(8) 0.9750(6) 0.7234(2) 0.0232(18) Uani 1 1 d . . .
H3 H 0.6933 1.0137 0.7005 0.028 Uiso 1 1 calc R . .
C4 C 0.8335(9) 0.9896(6) 0.7493(3) 0.031(2) Uani 1 1 d . . .
H4 H 0.8900 1.0390 0.7444 0.037 Uiso 1 1 calc R . .
C5 C 0.8700(9) 0.9331(6) 0.7827(2) 0.0239(19) Uani 1 1 d . . .
H5 H 0.9506 0.9445 0.8005 0.029 Uiso 1 1 calc R . .
C6 C 0.7887(8) 0.8597(5) 0.7902(2) 0.0193(17) Uani 1 1 d . . .
C7 C 0.8386(9) 0.7967(5) 0.8247(2) 0.0204(18) Uani 1 1 d . . .
C8 C 0.7599(8) 0.7719(5) 0.8557(2) 0.0187(17) Uani 1 1 d . . .
C9 C 0.8179(9) 0.7173(5) 0.8884(2) 0.0237(19) Uani 1 1 d . . .
H9 H 0.7686 0.7031 0.9101 0.028 Uiso 1 1 calc R . .
C10 C 0.9464(10) 0.6844(6) 0.8889(3) 0.030(2) Uani 1 1 d . . .
H10 H 0.9839 0.6465 0.9109 0.036 Uiso 1 1 calc R . .
C11 C 1.0221(10) 0.7054(6) 0.8583(3) 0.029(2) Uani 1 1 d . . .
H11 H 1.1090 0.6800 0.8585 0.034 Uiso 1 1 calc R . .
C12 C 0.9691(9) 0.7640(5) 0.8272(3) 0.026(2) Uani 1 1 d . . .
H12 H 1.0231 0.7821 0.8072 0.031 Uiso 1 1 calc R . .
C13 C 0.5030(8) 0.8901(5) 0.7032(2) 0.0181(17) Uani 1 1 d . . .
C14 C 0.4636(8) 0.8119(5) 0.6811(2) 0.0195(17) Uani 1 1 d . . .
C15 C 0.3462(8) 0.8099(6) 0.6529(2) 0.0207(18) Uani 1 1 d . . .
H15 H 0.3226 0.7565 0.6372 0.025 Uiso 1 1 calc R . .
C16 C 0.2646(9) 0.8865(6) 0.6480(3) 0.027(2) Uani 1 1 d . . .
H16 H 0.1846 0.8856 0.6291 0.032 Uiso 1 1 calc R . .
C17 C 0.3004(9) 0.9646(6) 0.6709(2) 0.0260(19) Uani 1 1 d . . .
H17 H 0.2433 1.0164 0.6685 0.031 Uiso 1 1 calc R . .
C18 C 0.4205(9) 0.9662(6) 0.6973(2) 0.0219(18) Uani 1 1 d . . .
H18 H 0.4467 1.0208 0.7117 0.026 Uiso 1 1 calc R . .
C19 C 0.6205(9) 0.7994(5) 0.8564(3) 0.0213(18) Uani 1 1 d . . .
H19 H 0.5969 0.8213 0.8815 0.026 Uiso 1 1 calc R . .
C20 C 0.5409(8) 0.7251(5) 0.6842(3) 0.0212(18) Uani 1 1 d . . .
H20 H 0.5512 0.6944 0.6595 0.025 Uiso 1 1 calc R . .
C21 C 0.3897(8) 0.8277(6) 0.8280(2) 0.0209(17) Uani 1 1 d . . .
H21 H 0.3276 0.7836 0.8119 0.025 Uiso 1 1 calc R . .
C22 C 0.3516(10) 0.8316(7) 0.8713(2) 0.030(2) Uani 1 1 d . . .
H22D H 0.3703 0.7725 0.8847 0.046 Uiso 1 1 calc R . .
H22E H 0.2559 0.8455 0.8698 0.046 Uiso 1 1 calc R . .
H22F H 0.4041 0.8792 0.8869 0.046 Uiso 1 1 calc R . .
C23 C 0.3690(9) 0.9205(5) 0.8072(2) 0.0217(19) Uani 1 1 d . . .
C24 C 0.4605(9) 0.9916(6) 0.8155(3) 0.027(2) Uani 1 1 d . . .
H24 H 0.5430 0.9807 0.8325 0.032 Uiso 1 1 calc R . .
C25 C 0.4330(11) 1.0781(8) 0.7994(3) 0.039(2) Uani 1 1 d . . .
H25 H 0.4951 1.1264 0.8058 0.047 Uiso 1 1 calc R . .
C26 C 0.3142(10) 1.0934(7) 0.7738(3) 0.034(2) Uani 1 1 d . . .
H26 H 0.2955 1.1524 0.7626 0.041 Uiso 1 1 calc R . .
C27 C 0.2230(10) 1.0242(6) 0.7643(3) 0.028(2) Uani 1 1 d . . .
H27 H 0.1417 1.0358 0.7469 0.033 Uiso 1 1 calc R . .
C28 C 0.2496(9) 0.9373(6) 0.7802(2) 0.0243(19) Uani 1 1 d . . .
H28 H 0.1878 0.8892 0.7730 0.029 Uiso 1 1 calc R . .
C29 C 0.6817(8) 0.6077(5) 0.7171(2) 0.0200(18) Uani 1 1 d . . .
H29 H 0.6659 0.5690 0.7409 0.024 Uiso 1 1 calc R . .
C30 C 0.6502(10) 0.5489(6) 0.6790(3) 0.032(2) Uani 1 1 d . . .
H30D H 0.5556 0.5310 0.6756 0.049 Uiso 1 1 calc R . .
H30E H 0.7066 0.4942 0.6817 0.049 Uiso 1 1 calc R . .
H30F H 0.6682 0.5837 0.6550 0.049 Uiso 1 1 calc R . .
C31 C 0.8274(9) 0.6370(6) 0.7244(2) 0.0262(19) Uani 1 1 d . . .
C32 C 0.8731(10) 0.7176(6) 0.7087(3) 0.031(2) Uani 1 1 d . . .
H32 H 0.8105 0.7583 0.6941 0.037 Uiso 1 1 calc R . .
C33 C 1.0089(9) 0.7396(8) 0.7139(3) 0.036(2) Uani 1 1 d . . .
H33 H 1.0385 0.7936 0.7020 0.043 Uiso 1 1 calc R . .
C34 C 1.0986(10) 0.6842(7) 0.7360(3) 0.036(2) Uani 1 1 d . . .
H34 H 1.1906 0.7008 0.7407 0.043 Uiso 1 1 calc R . .
C35 C 1.0565(10) 0.6030(7) 0.7518(3) 0.039(2) Uani 1 1 d . . .
H35 H 1.1204 0.5621 0.7656 0.047 Uiso 1 1 calc R . .
C36 C 0.9205(10) 0.5815(7) 0.7473(3) 0.033(2) Uani 1 1 d . . .
H36 H 0.8915 0.5285 0.7600 0.040 Uiso 1 1 calc R . .
C1B C 0.3511(8) 0.0712(5) 0.4744(2) 0.0191(17) Uani 1 1 d . . .
C2B C 0.3045(9) 0.1190(6) 0.4398(3) 0.026(2) Uani 1 1 d . . .
C3B C 0.3851(10) 0.1870(5) 0.4256(3) 0.027(2) Uani 1 1 d . . .
H3B H 0.3493 0.2236 0.4030 0.032 Uiso 1 1 calc R . .
C4B C 0.5154(10) 0.2017(6) 0.4438(3) 0.029(2) Uani 1 1 d . . .
H4B H 0.5704 0.2452 0.4327 0.034 Uiso 1 1 calc R . .
C5B C 0.5650(9) 0.1519(6) 0.4786(3) 0.028(2) Uani 1 1 d . . .
H5B H 0.6536 0.1620 0.4918 0.034 Uiso 1 1 calc R . .
C6B C 0.4819(9) 0.0863(6) 0.4940(2) 0.0222(18) Uani 1 1 d . . .
C7B C 0.5363(9) 0.0332(5) 0.5313(2) 0.0206(18) Uani 1 1 d . . .
C8B C 0.4735(9) 0.0242(6) 0.5664(2) 0.0207(18) Uani 1 1 d . . .
C9B C 0.5370(9) -0.0197(6) 0.6006(2) 0.0249(19) Uani 1 1 d . . .
H9B H 0.4970 -0.0200 0.6250 0.030 Uiso 1 1 calc R . .
C10B C 0.6601(10) -0.0638(6) 0.5997(3) 0.033(2) Uani 1 1 d . . .
H10B H 0.7006 -0.0973 0.6228 0.040 Uiso 1 1 calc R . .
C11B C 0.7220(9) -0.0582(6) 0.5650(3) 0.030(2) Uani 1 1 d . . .
H11B H 0.8049 -0.0881 0.5636 0.036 Uiso 1 1 calc R . .
C12B C 0.6602(9) -0.0079(5) 0.5323(3) 0.0238(19) Uani 1 1 d . . .
H12B H 0.7056 -0.0013 0.5091 0.029 Uiso 1 1 calc R . .
C13B C 0.1674(9) 0.1030(6) 0.4164(2) 0.024(2) Uani 1 1 d . . .
C14B C 0.1252(9) 0.0166(5) 0.4006(2) 0.0214(18) Uani 1 1 d . . .
C15B C 0.0032(9) 0.0098(7) 0.3747(3) 0.032(2) Uani 1 1 d . . .
H15B H -0.0239 -0.0475 0.3630 0.038 Uiso 1 1 calc R . .
C16B C -0.0792(10) 0.0861(7) 0.3659(3) 0.037(2) Uani 1 1 d . . .
H16B H -0.1626 0.0802 0.3488 0.045 Uiso 1 1 calc R . .
C17B C -0.0392(11) 0.1690(7) 0.3820(3) 0.041(3) Uani 1 1 d . . .
H17B H -0.0954 0.2206 0.3760 0.049 Uiso 1 1 calc R . .
C18B C 0.0817(10) 0.1788(6) 0.4068(3) 0.030(2) Uani 1 1 d . . .
H18B H 0.1078 0.2371 0.4176 0.036 Uiso 1 1 calc R . .
C19B C 0.3415(9) 0.0674(6) 0.5704(2) 0.0232(19) Uani 1 1 d . . .
H19B H 0.3348 0.1039 0.5938 0.028 Uiso 1 1 calc R . .
C20B C 0.2048(9) -0.0684(5) 0.4077(2) 0.0211(18) Uani 1 1 d . . .
H20B H 0.2119 -0.1068 0.3849 0.025 Uiso 1 1 calc R . .
C21B C 0.3546(8) -0.1736(6) 0.4445(3) 0.0234(18) Uani 1 1 d . . .
H21B H 0.3552 -0.2005 0.4723 0.028 Uiso 1 1 calc R . .
C22B C 0.3100(10) -0.2481(6) 0.4145(3) 0.033(2) Uani 1 1 d . . .
H22A H 0.2174 -0.2652 0.4170 0.050 Uiso 1 1 calc R . .
H22B H 0.3684 -0.3013 0.4203 0.050 Uiso 1 1 calc R . .
H22C H 0.3151 -0.2264 0.3868 0.050 Uiso 1 1 calc R . .
C23B C 0.4961(9) -0.1405(5) 0.4423(2) 0.0221(18) Uani 1 1 d . . .
C24B C 0.6036(9) -0.1848(6) 0.4658(2) 0.0221(18) Uani 1 1 d . . .
H24B H 0.5867 -0.2339 0.4832 0.027 Uiso 1 1 calc R . .
C25B C 0.7350(9) -0.1573(6) 0.4639(3) 0.028(2) Uani 1 1 d . . .
H25B H 0.8067 -0.1859 0.4810 0.034 Uiso 1 1 calc R . .
C26B C 0.7618(10) -0.0889(6) 0.4375(3) 0.033(2) Uani 1 1 d . . .
H26B H 0.8517 -0.0716 0.4358 0.040 Uiso 1 1 calc R . .
C27B C 0.6573(10) -0.0458(7) 0.4138(3) 0.040(3) Uani 1 1 d . . .
H27B H 0.6752 0.0021 0.3960 0.048 Uiso 1 1 calc R . .
C28B C 0.5265(11) -0.0719(6) 0.4157(3) 0.032(2) Uani 1 1 d . . .
H28B H 0.4558 -0.0425 0.3986 0.038 Uiso 1 1 calc R . .
C29B C 0.1144(9) 0.1147(5) 0.5473(2) 0.0223(19) Uani 1 1 d . . .
H29B H 0.1364 0.1777 0.5387 0.027 Uiso 1 1 calc R . .
C30B C -0.0041(9) 0.0840(7) 0.5173(2) 0.028(2) Uani 1 1 d . . .
H30A H 0.0166 0.0914 0.4894 0.043 Uiso 1 1 calc R . .
H30B H -0.0826 0.1209 0.5209 0.043 Uiso 1 1 calc R . .
H30C H -0.0230 0.0196 0.5221 0.043 Uiso 1 1 calc R . .
C31B C 0.0805(8) 0.1236(5) 0.5903(2) 0.0209(18) Uani 1 1 d . . .
C32B C 0.0174(9) 0.0516(7) 0.6082(3) 0.031(2) Uani 1 1 d . . .
H32B H 0.0032 -0.0049 0.5942 0.038 Uiso 1 1 calc R . .
C33B C -0.0245(9) 0.0628(7) 0.6464(3) 0.030(2) Uani 1 1 d . . .
H33B H -0.0718 0.0149 0.6575 0.036 Uiso 1 1 calc R . .
C34B C 0.0015(10) 0.1412(8) 0.6679(3) 0.040(2) Uani 1 1 d . . .
H34B H -0.0273 0.1478 0.6939 0.048 Uiso 1 1 calc R . .
C35B C 0.0717(12) 0.2131(7) 0.6515(3) 0.045(3) Uani 1 1 d . . .
H35B H 0.0935 0.2675 0.6665 0.053 Uiso 1 1 calc R . .
C36B C 0.1075(11) 0.2019(6) 0.6131(3) 0.036(2) Uani 1 1 d . . .
H36B H 0.1529 0.2504 0.6017 0.044 Uiso 1 1 calc R . .
C1C C 0.1498(9) 0.8061(5) 0.0958(2) 0.0173(17) Uani 1 1 d . . .
C2C C 0.1200(9) 0.8915(6) 0.1097(3) 0.0243(19) Uani 1 1 d . . .
C3C C 0.2168(10) 0.9398(6) 0.1361(3) 0.033(2) Uani 1 1 d . . .
H3C H 0.1978 0.9995 0.1450 0.039 Uiso 1 1 calc R . .
C4C C 0.3407(10) 0.8995(6) 0.1492(3) 0.033(2) Uani 1 1 d . . .
H4C H 0.4061 0.9323 0.1669 0.039 Uiso 1 1 calc R . .
C5C C 0.3693(10) 0.8130(6) 0.1368(3) 0.029(2) Uani 1 1 d . . .
H5C H 0.4532 0.7858 0.1466 0.035 Uiso 1 1 calc R . .
C6C C 0.2743(9) 0.7646(5) 0.1095(2) 0.0238(19) Uani 1 1 d . . .
C7C C 0.3083(9) 0.6729(6) 0.0954(2) 0.0236(19) Uani 1 1 d . . .
C8C C 0.2324(8) 0.5936(5) 0.0974(2) 0.0199(17) Uani 1 1 d . . .
C9C C 0.2800(9) 0.5098(6) 0.0852(2) 0.0232(19) Uani 1 1 d . . .
H9C H 0.2303 0.4559 0.0886 0.028 Uiso 1 1 calc R . .
C10C C 0.3972(9) 0.5035(6) 0.0684(3) 0.027(2) Uani 1 1 d . . .
H10C H 0.4258 0.4463 0.0592 0.032 Uiso 1 1 calc R . .
C11C C 0.4726(8) 0.5803(7) 0.0649(2) 0.027(2) Uani 1 1 d . . .
H11C H 0.5522 0.5773 0.0525 0.033 Uiso 1 1 calc R . .
C12C C 0.4310(9) 0.6617(7) 0.0797(3) 0.029(2) Uani 1 1 d . . .
H12C H 0.4879 0.7133 0.0793 0.035 Uiso 1 1 calc R . .
C13C C -0.0131(9) 0.9354(5) 0.0976(2) 0.0222(18) Uani 1 1 d . . .
C14C C -0.0733(9) 0.9490(5) 0.0575(2) 0.0192(18) Uani 1 1 d . . .
C15C C -0.1953(9) 0.9982(6) 0.0491(3) 0.028(2) Uani 1 1 d . . .
H15C H -0.2304 1.0126 0.0217 0.034 Uiso 1 1 calc R . .
C16C C -0.2625(10) 1.0252(6) 0.0803(3) 0.030(2) Uani 1 1 d . . .
H16C H -0.3467 1.0550 0.0745 0.036 Uiso 1 1 calc R . .
C17C C -0.2067(10) 1.0085(6) 0.1206(3) 0.031(2) Uani 1 1 d . . .
H17C H -0.2539 1.0263 0.1423 0.037 Uiso 1 1 calc R . .
C18C C -0.0841(10) 0.9666(6) 0.1292(3) 0.029(2) Uani 1 1 d . . .
H18C H -0.0461 0.9583 0.1568 0.035 Uiso 1 1 calc R . .
C19C C 0.1020(9) 0.5923(6) 0.1131(2) 0.0213(18) Uani 1 1 d . . .
H19C H 0.0873 0.5469 0.1325 0.026 Uiso 1 1 calc R . .
C20C C -0.0110(9) 0.9221(5) 0.0209(2) 0.0213(18) Uani 1 1 d . . .
H20C H -0.0066 0.9659 -0.0001 0.026 Uiso 1 1 calc R . .
C21C C -0.1207(8) 0.6459(6) 0.1196(2) 0.0237(18) Uani 1 1 d . . .
H21C H -0.1926 0.6676 0.0979 0.028 Uiso 1 1 calc R . .
C22C C -0.1615(9) 0.5523(5) 0.1326(3) 0.026(2) Uani 1 1 d . . .
H22G H -0.1618 0.5097 0.1097 0.040 Uiso 1 1 calc R . .
H22H H -0.2515 0.5553 0.1406 0.040 Uiso 1 1 calc R . .
H22I H -0.0978 0.5312 0.1557 0.040 Uiso 1 1 calc R . .
C23C C -0.1138(9) 0.7150(5) 0.1555(3) 0.0231(19) Uani 1 1 d . . .
C24C C -0.0065(11) 0.7220(7) 0.1855(3) 0.037(2) Uani 1 1 d . . .
H24C H 0.0724 0.6876 0.1837 0.045 Uiso 1 1 calc R . .
C25C C -0.0125(13) 0.7797(8) 0.2190(3) 0.051(3) Uani 1 1 d . . .
H25C H 0.0623 0.7843 0.2398 0.061 Uiso 1 1 calc R . .
C26C C -0.1256(13) 0.8296(7) 0.2220(3) 0.049(3) Uani 1 1 d . . .
H26C H -0.1305 0.8667 0.2453 0.059 Uiso 1 1 calc R . .
C27C C -0.2323(12) 0.8258(7) 0.1911(3) 0.043(3) Uani 1 1 d . . .
H27C H -0.3084 0.8634 0.1924 0.051 Uiso 1 1 calc R . .
C28C C -0.2295(10) 0.7676(6) 0.1579(3) 0.033(2) Uani 1 1 d . . .
H28C H -0.3046 0.7633 0.1372 0.040 Uiso 1 1 calc R . .
C29C C 0.1021(9) 0.8195(5) -0.0198(2) 0.0202(18) Uani 1 1 d . . .
H29C H 0.0738 0.7562 -0.0283 0.024 Uiso 1 1 calc R . .
C30C C 0.0630(10) 0.8812(5) -0.0562(2) 0.0242(19) Uani 1 1 d . . .
H30G H 0.0815 0.9447 -0.0481 0.036 Uiso 1 1 calc R . .
H30H H -0.0328 0.8740 -0.0659 0.036 Uiso 1 1 calc R . .
H30I H 0.1149 0.8647 -0.0781 0.036 Uiso 1 1 calc R . .
C31C C 0.2545(8) 0.8183(5) -0.0080(2) 0.0216(18) Uani 1 1 d . . .
C32C C 0.3202(10) 0.8849(6) 0.0163(3) 0.032(2) Uani 1 1 d . . .
H32C H 0.2706 0.9306 0.0280 0.038 Uiso 1 1 calc R . .
C33C C 0.4620(10) 0.8853(7) 0.0237(3) 0.037(2) Uani 1 1 d . . .
H33C H 0.5082 0.9310 0.0405 0.044 Uiso 1 1 calc R . .
C34C C 0.5309(10) 0.8196(6) 0.0064(3) 0.033(2) Uani 1 1 d . . .
H34C H 0.6261 0.8206 0.0107 0.040 Uiso 1 1 calc R . .
C35C C 0.4655(10) 0.7515(6) -0.0172(3) 0.030(2) Uani 1 1 d . . .
H35C H 0.5151 0.7051 -0.0284 0.036 Uiso 1 1 calc R . .
C36C C 0.3274(9) 0.7513(6) -0.0243(2) 0.0256(19) Uani 1 1 d . . .
H36C H 0.2821 0.7046 -0.0407 0.031 Uiso 1 1 calc R . .
C1S C 0.4021(16) 0.7890(10) 0.2543(5) 0.080(4) Uiso 1 1 d . . .
H1S H 0.3504 0.7975 0.2283 0.096 Uiso 1 1 calc R . .
C2S C 0.5030(14) 0.8489(9) 0.2675(4) 0.066(4) Uiso 1 1 d . . .
H2S H 0.5225 0.8977 0.2503 0.079 Uiso 1 1 calc R . .
C3S C 0.5752(16) 0.8392(10) 0.3049(4) 0.078(4) Uiso 1 1 d . . .
H3S H 0.6464 0.8802 0.3137 0.094 Uiso 1 1 calc R . .
C4S C 0.5448(15) 0.7694(9) 0.3300(4) 0.073(4) Uiso 1 1 d . . .
H4S H 0.5905 0.7648 0.3571 0.088 Uiso 1 1 calc R . .
C5S C 0.4476(13) 0.7061(8) 0.3158(4) 0.057(3) Uiso 1 1 d . . .
H5S H 0.4320 0.6553 0.3323 0.068 Uiso 1 1 calc R . .
C6S C 0.3746(14) 0.7160(8) 0.2785(4) 0.061(3) Uiso 1 1 d . . .
H6S H 0.3057 0.6738 0.2691 0.074 Uiso 1 1 calc R . .
I1 I 0.42663(6) 0.58473(4) 0.789853(17) 0.02572(13) Uani 1 1 d . . .
I1B I 0.11565(6) -0.16790(4) 0.526103(16) 0.02475(13) Uani 1 1 d . . .
I1C I -0.16315(5) 0.64514(3) 0.004122(15) 0.02053(12) Uani 1 1 d . . .
N1 N 0.5288(7) 0.7962(4) 0.82596(19) 0.0176(14) Uani 1 1 d . . .
N2 N 0.5942(7) 0.6891(5) 0.7175(2) 0.0228(16) Uani 1 1 d . . .
N1B N 0.2374(7) 0.0576(4) 0.5440(2) 0.0209(15) Uani 1 1 d . . .
N2B N 0.2641(7) -0.0932(4) 0.4424(2) 0.0215(15) Uani 1 1 d . . .
N1C N 0.0085(7) 0.6487(4) 0.10206(18) 0.0191(14) Uani 1 1 d . . .
N2C N 0.0367(6) 0.8424(5) 0.01667(18) 0.0196(14) Uani 1 1 d . . .
Pd1 Pd 0.56051(6) 0.73685(4) 0.772781(17) 0.01734(13) Uani 1 1 d . . .
Pd1B Pd 0.24436(6) -0.02586(4) 0.494952(18) 0.01988(14) Uani 1 1 d . . .
Pd1C Pd 0.01743(6) 0.74059(4) 0.057053(17) 0.01648(12) Uani 1 1 d . . .

loop_
_atom_site_aniso_label
_atom_site_aniso_U_11
_atom_site_aniso_U_22
_atom_site_aniso_U_33
_atom_site_aniso_U_23
_atom_site_aniso_U_13
_atom_site_aniso_U_12
C1 0.012(4) 0.020(4) 0.024(4) -0.001(3) 0.009(3) 0.004(3)
C2 0.013(4) 0.024(4) 0.016(4) 0.002(3) 0.001(3) -0.004(3)
C3 0.019(5) 0.026(4) 0.025(4) 0.003(4) 0.006(3) -0.004(4)
C4 0.023(5) 0.036(5) 0.034(5) 0.006(4) 0.004(4) -0.008(4)
C5 0.018(5) 0.030(5) 0.022(4) 0.005(4) -0.004(3) -0.009(4)
C6 0.017(4) 0.017(4) 0.023(4) -0.001(3) 0.003(3) 0.006(3)
C7 0.025(5) 0.015(4) 0.020(4) -0.005(3) 0.000(3) -0.001(4)
C8 0.018(5) 0.018(4) 0.018(4) 0.000(3) -0.004(3) -0.004(3)
C9 0.027(5) 0.024(5) 0.019(4) 0.000(3) 0.000(3) 0.001(4)
C10 0.035(6) 0.029(5) 0.024(5) 0.008(4) -0.001(4) 0.000(4)
C11 0.022(5) 0.026(5) 0.036(5) 0.000(4) -0.002(4) 0.008(4)
C12 0.023(5) 0.022(5) 0.032(5) -0.006(4) 0.004(4) -0.005(4)
C13 0.022(5) 0.012(4) 0.020(4) -0.007(3) 0.001(3) 0.005(3)
C14 0.019(5) 0.021(4) 0.019(4) 0.002(3) 0.008(3) -0.007(3)
C15 0.015(4) 0.024(5) 0.023(4) 0.005(3) 0.002(3) 0.007(4)
C16 0.016(5) 0.031(5) 0.033(5) 0.008(4) 0.000(4) -0.009(4)
C17 0.023(5) 0.027(5) 0.030(5) 0.009(4) 0.008(4) 0.006(4)
C18 0.023(5) 0.021(4) 0.023(4) -0.003(3) 0.006(3) -0.005(4)
C19 0.019(5) 0.022(4) 0.024(4) 0.005(3) 0.002(3) 0.000(4)
C20 0.014(4) 0.013(4) 0.037(5) -0.004(4) 0.002(3) -0.003(3)
C21 0.017(4) 0.017(4) 0.032(4) 0.000(4) 0.011(3) -0.002(4)
C22 0.033(5) 0.031(5) 0.030(5) -0.004(4) 0.015(4) 0.003(5)
C23 0.020(5) 0.022(4) 0.026(4) -0.007(4) 0.016(4) 0.005(4)
C24 0.022(5) 0.036(5) 0.024(4) 0.007(4) 0.007(4) 0.003(4)
C25 0.041(7) 0.049(6) 0.030(5) -0.007(5) 0.012(5) -0.001(6)
C26 0.037(6) 0.031(5) 0.036(5) -0.002(4) 0.010(4) 0.016(5)
C27 0.028(6) 0.034(5) 0.022(5) 0.000(4) 0.005(4) 0.014(4)
C28 0.012(4) 0.033(5) 0.029(5) -0.008(4) 0.008(4) -0.001(4)
C29 0.021(5) 0.012(4) 0.027(4) 0.001(3) 0.004(3) 0.007(3)
C30 0.029(6) 0.030(5) 0.038(5) -0.009(4) 0.003(4) 0.003(4)
C31 0.021(5) 0.030(5) 0.030(4) -0.006(4) 0.011(4) -0.006(4)
C32 0.026(5) 0.033(6) 0.035(5) -0.002(4) 0.004(4) 0.004(4)
C33 0.011(5) 0.054(6) 0.043(5) 0.009(5) 0.004(4) 0.003(5)
C34 0.024(6) 0.044(6) 0.040(6) -0.015(5) 0.006(4) 0.003(5)
C35 0.024(6) 0.037(6) 0.055(6) -0.006(5) 0.000(5) 0.013(5)
C36 0.029(6) 0.024(5) 0.047(6) 0.006(4) 0.001(4) 0.007(4)
C1B 0.016(4) 0.024(4) 0.019(4) 0.000(3) 0.007(3) -0.001(3)
C2B 0.025(5) 0.025(5) 0.030(5) -0.009(4) 0.018(4) -0.002(4)
C3B 0.039(6) 0.016(4) 0.028(5) -0.004(3) 0.013(4) -0.010(4)
C4B 0.028(6) 0.027(5) 0.033(5) -0.005(4) 0.013(4) -0.004(4)
C5B 0.018(5) 0.032(5) 0.036(5) -0.008(4) 0.012(4) -0.012(4)
C6B 0.022(5) 0.015(4) 0.031(5) -0.003(4) 0.013(4) -0.006(4)
C7B 0.023(5) 0.015(4) 0.025(4) -0.009(3) 0.006(4) -0.006(3)
C8B 0.017(5) 0.024(4) 0.023(4) -0.003(3) 0.005(3) -0.003(4)
C9B 0.019(5) 0.031(5) 0.026(4) 0.006(4) 0.005(3) -0.007(4)
C10B 0.029(6) 0.024(5) 0.044(6) -0.002(4) -0.004(4) -0.009(4)
C11B 0.016(5) 0.042(6) 0.034(5) -0.004(4) 0.004(4) 0.001(4)
C12B 0.018(5) 0.019(4) 0.037(5) -0.003(4) 0.011(4) -0.003(4)
C13B 0.023(5) 0.031(5) 0.021(4) 0.005(4) 0.008(3) 0.006(4)
C14B 0.024(5) 0.018(4) 0.024(4) 0.003(3) 0.009(4) 0.001(4)
C15B 0.015(5) 0.048(6) 0.033(5) 0.010(4) 0.003(4) -0.004(4)
C16B 0.021(5) 0.049(6) 0.043(6) 0.020(5) 0.007(4) 0.013(5)
C17B 0.033(6) 0.036(6) 0.054(6) 0.019(5) 0.008(5) 0.011(5)
C18B 0.036(6) 0.026(5) 0.030(5) 0.010(4) 0.014(4) 0.004(4)
C19B 0.021(5) 0.024(5) 0.025(4) -0.007(4) 0.007(4) 0.000(4)
C20B 0.020(5) 0.021(4) 0.025(4) 0.003(3) 0.009(4) -0.005(4)
C21B 0.020(5) 0.019(4) 0.032(5) 0.007(4) 0.008(4) 0.010(4)
C22B 0.041(6) 0.014(5) 0.043(5) -0.007(4) -0.001(4) 0.007(4)
C23B 0.025(5) 0.021(4) 0.021(4) 0.002(3) 0.006(3) 0.002(4)
C24B 0.026(5) 0.022(5) 0.020(4) -0.004(3) 0.009(3) 0.000(4)
C25B 0.022(5) 0.022(5) 0.041(5) -0.007(4) 0.002(4) -0.004(4)
C26B 0.023(5) 0.037(5) 0.045(6) -0.007(5) 0.022(4) -0.002(4)
C27B 0.028(6) 0.035(6) 0.062(7) 0.015(5) 0.023(5) 0.004(5)
C28B 0.039(6) 0.023(5) 0.032(5) 0.006(4) 0.003(4) 0.003(4)
C29B 0.021(5) 0.022(4) 0.025(4) 0.005(3) 0.007(4) 0.003(4)
C30B 0.019(5) 0.038(5) 0.029(5) -0.004(4) 0.006(4) 0.014(4)
C31B 0.016(4) 0.019(4) 0.028(4) 0.006(3) 0.006(3) 0.006(3)
C32B 0.020(5) 0.048(6) 0.025(5) 0.010(4) -0.002(4) 0.000(4)
C33B 0.016(5) 0.043(6) 0.031(5) 0.011(4) 0.006(4) 0.001(4)
C34B 0.026(6) 0.059(7) 0.035(5) 0.004(5) 0.008(4) 0.009(6)
C35B 0.055(8) 0.035(6) 0.047(6) -0.010(5) 0.019(5) 0.008(5)
C36B 0.049(7) 0.029(5) 0.036(5) -0.002(4) 0.021(5) -0.008(5)
C1C 0.026(5) 0.010(4) 0.016(4) 0.000(3) 0.002(3) -0.001(3)
C2C 0.023(5) 0.019(4) 0.031(5) 0.001(4) 0.004(4) 0.000(4)
C3C 0.034(6) 0.019(4) 0.043(6) -0.009(4) -0.002(5) -0.004(4)
C4C 0.031(6) 0.029(5) 0.035(5) -0.004(4) -0.007(4) -0.012(4)
C5C 0.027(5) 0.025(5) 0.032(5) 0.005(4) -0.012(4) -0.003(4)
C6C 0.024(5) 0.021(4) 0.028(5) 0.001(3) 0.008(4) 0.001(4)
C7C 0.015(5) 0.033(5) 0.023(4) 0.006(4) 0.001(3) 0.006(4)
C8C 0.021(5) 0.013(4) 0.025(4) 0.007(3) 0.001(3) -0.001(3)
C9C 0.024(5) 0.020(4) 0.028(5) 0.009(4) 0.010(4) -0.001(4)
C10C 0.025(5) 0.018(4) 0.037(5) 0.005(4) 0.006(4) 0.012(4)
C11C 0.011(4) 0.051(6) 0.020(4) 0.008(4) 0.003(3) 0.009(4)
C12C 0.015(5) 0.042(6) 0.030(5) 0.016(4) 0.004(4) 0.005(4)
C13C 0.028(5) 0.012(4) 0.028(5) -0.001(3) 0.009(4) -0.008(4)
C14C 0.022(5) 0.005(3) 0.031(5) -0.002(3) 0.005(4) 0.006(3)
C15C 0.018(5) 0.027(5) 0.039(5) 0.000(4) 0.003(4) 0.005(4)
C16C 0.021(5) 0.025(5) 0.049(6) -0.009(4) 0.018(4) -0.002(4)
C17C 0.028(6) 0.029(5) 0.039(5) -0.005(4) 0.021(4) -0.005(4)
C18C 0.038(6) 0.023(5) 0.030(5) -0.009(4) 0.012(4) -0.006(4)
C19C 0.025(5) 0.015(4) 0.023(4) 0.004(3) 0.002(3) 0.005(4)
C20C 0.021(5) 0.015(4) 0.027(4) -0.002(3) 0.002(4) -0.003(4)
C21C 0.019(4) 0.031(5) 0.025(4) 0.006(4) 0.012(3) 0.002(4)
C22C 0.025(5) 0.021(4) 0.036(5) 0.002(4) 0.012(4) -0.007(4)
C23C 0.023(5) 0.017(4) 0.033(5) 0.005(3) 0.016(4) -0.001(3)
C24C 0.039(6) 0.041(6) 0.033(5) -0.015(4) 0.010(4) -0.003(5)
C25C 0.051(8) 0.059(7) 0.042(6) -0.013(5) 0.005(5) 0.001(6)
C26C 0.081(10) 0.029(5) 0.043(6) -0.008(5) 0.030(6) -0.003(6)
C27C 0.056(8) 0.022(5) 0.059(7) 0.003(5) 0.041(6) 0.002(5)
C28C 0.037(6) 0.024(5) 0.039(5) 0.000(4) 0.011(4) -0.008(4)
C29C 0.031(5) 0.008(4) 0.024(4) 0.003(3) 0.011(4) -0.001(3)
C30C 0.034(6) 0.017(4) 0.022(4) 0.001(3) 0.005(4) 0.002(4)
C31C 0.018(5) 0.017(4) 0.029(4) 0.003(3) 0.003(3) -0.005(4)
C32C 0.031(6) 0.013(4) 0.052(6) -0.001(4) 0.012(5) -0.005(4)
C33C 0.025(6) 0.035(5) 0.051(6) 0.000(5) 0.009(5) -0.007(5)
C34C 0.027(5) 0.017(5) 0.058(6) 0.014(4) 0.012(5) 0.000(4)
C35C 0.036(6) 0.020(5) 0.037(5) 0.008(4) 0.015(4) 0.007(4)
C36C 0.029(5) 0.015(4) 0.034(5) 0.007(4) 0.007(4) 0.003(4)
I1 0.0204(3) 0.0189(3) 0.0390(3) 0.0045(2) 0.0081(2) -0.0006(2)
I1B 0.0189(3) 0.0235(3) 0.0327(3) 0.0038(2) 0.0066(2) -0.0030(2)
I1C 0.0178(3) 0.0178(3) 0.0255(3) 0.0000(2) 0.0017(2) -0.0019(2)
N1 0.019(4) 0.013(3) 0.020(3) 0.002(3) 0.003(3) -0.005(3)
N2 0.023(4) 0.021(4) 0.024(4) 0.002(3) 0.002(3) -0.001(3)
N1B 0.022(4) 0.018(4) 0.026(4) -0.001(3) 0.016(3) 0.000(3)
N2B 0.017(4) 0.018(3) 0.031(4) 0.000(3) 0.006(3) 0.000(3)
N1C 0.024(4) 0.011(3) 0.023(3) -0.004(3) 0.004(3) 0.002(3)
N2C 0.007(3) 0.036(4) 0.017(3) 0.000(3) 0.004(2) -0.009(3)
Pd1 0.0153(3) 0.0173(3) 0.0199(3) -0.0004(3) 0.0040(2) -0.0003(3)
Pd1B 0.0151(3) 0.0202(3) 0.0251(3) 0.0016(3) 0.0059(3) -0.0011(3)
Pd1C 0.0143(3) 0.0140(3) 0.0216(3) 0.0006(3) 0.0040(2) -0.0006(3)

loop_
_atom_type_symbol
_atom_type_description
_atom_type_scat_dispersion_real
_atom_type_scat_dispersion_imag
_atom_type_scat_source
C C 0.0033 0.0016 'International Tables Vol C Tables 4.2.6.8 and 6.1.1.4'
H H 0.0000 0.0000 'International Tables Vol C Tables 4.2.6.8 and 6.1.1.4'
N N 0.0061 0.0033 'International Tables Vol C Tables 4.2.6.8 and 6.1.1.4'
Pd Pd -0.9988 1.0072 'International Tables Vol C Tables 4.2.6.8 and 6.1.1.4'
I I -0.4742 1.8119 'International Tables Vol C Tables 4.2.6.8 and 6.1.1.4'

loop_
_geom_angle_atom_site_label_1
_geom_angle_atom_site_label_2
_geom_angle_atom_site_label_3
_geom_angle
_geom_angle_site_symmetry_1
_geom_angle_site_symmetry_3
_geom_angle_publ_flag
C2 C1 C6 120.1(7) . . ?
C2 C1 Pd1 121.2(6) . . ?
C6 C1 Pd1 118.7(6) . . ?
C1 C2 C3 119.9(7) . . ?
C1 C2 C13 121.4(7) . . ?
C3 C2 C13 118.7(7) . . ?
C4 C3 C2 119.7(8) . . ?
C3 C4 C5 120.9(8) . . ?
C4 C5 C6 120.2(8) . . ?
C5 C6 C1 119.1(7) . . ?
C5 C6 C7 117.8(7) . . ?
C1 C6 C7 122.9(7) . . ?
C12 C7 C8 118.9(7) . . ?
C12 C7 C6 118.2(8) . . ?
C8 C7 C6 122.8(8) . . ?
C9 C8 C7 119.0(8) . . ?
C9 C8 C19 116.3(7) . . ?
C7 C8 C19 124.8(7) . . ?
C10 C9 C8 119.9(8) . . ?
C9 C10 C11 121.6(8) . . ?
C10 C11 C12 119.0(9) . . ?
C11 C12 C7 121.4(8) . . ?
C14 C13 C18 117.9(8) . . ?
C14 C13 C2 125.8(7) . . ?
C18 C13 C2 116.2(7) . . ?
C13 C14 C15 121.4(8) . . ?
C13 C14 C20 124.1(8) . . ?
C15 C14 C20 114.4(7) . . ?
C16 C15 C14 119.5(8) . . ?
C15 C16 C17 119.8(8) . . ?
C18 C17 C16 119.5(8) . . ?
C13 C18 C17 121.8(8) . . ?
N1 C19 C8 124.9(8) . . ?
N2 C20 C14 124.7(7) . . ?
N1 C21 C23 109.2(6) . . ?
N1 C21 C22 114.4(7) . . ?
C23 C21 C22 110.5(7) . . ?
C24 C23 C28 118.4(8) . . ?
C24 C23 C21 122.2(8) . . ?
C28 C23 C21 119.4(8) . . ?
C25 C24 C23 121.0(9) . . ?
C26 C25 C24 119.5(10) . . ?
C27 C26 C25 120.9(9) . . ?
C26 C27 C28 120.1(9) . . ?
C27 C28 C23 120.1(8) . . ?
N2 C29 C31 109.6(7) . . ?
N2 C29 C30 113.8(7) . . ?
C31 C29 C30 112.2(7) . . ?
C36 C31 C32 117.8(9) . . ?
C36 C31 C29 119.3(8) . . ?
C32 C31 C29 122.9(8) . . ?
C33 C32 C31 121.3(9) . . ?
C34 C33 C32 120.0(10) . . ?
C33 C34 C35 120.1(10) . . ?
C34 C35 C36 120.0(9) . . ?
C31 C36 C35 120.5(9) . . ?
C2B C1B C6B 119.8(8) . . ?
C2B C1B Pd1B 121.4(6) . . ?
C6B C1B Pd1B 118.6(6) . . ?
C1B C2B C3B 119.7(9) . . ?
C1B C2B C13B 122.3(7) . . ?
C3B C2B C13B 117.9(8) . . ?
C4B C3B C2B 121.5(9) . . ?
C3B C4B C5B 119.2(8) . . ?
C4B C5B C6B 119.3(9) . . ?
C1B C6B C5B 120.3(8) . . ?
C1B C6B C7B 120.9(7) . . ?
C5B C6B C7B 118.9(8) . . ?
C12B C7B C8B 116.5(8) . . ?
C12B C7B C6B 118.3(7) . . ?
C8B C7B C6B 125.1(8) . . ?
C9B C8B C7B 120.8(8) . . ?
C9B C8B C19B 116.2(7) . . ?
C7B C8B C19B 122.8(7) . . ?
C8B C9B C10B 120.6(8) . . ?
C11B C10B C9B 119.4(9) . . ?
C10B C11B C12B 118.3(9) . . ?
C11B C12B C7B 124.1(8) . . ?
C14B C13B C18B 118.5(8) . . ?
C14B C13B C2B 122.5(8) . . ?
C18B C13B C2B 118.8(8) . . ?
C15B C14B C13B 118.9(8) . . ?
C15B C14B C20B 116.6(8) . . ?
C13B C14B C20B 124.4(8) . . ?
C16B C15B C14B 121.1(9) . . ?
C17B C16B C15B 119.7(9) . . ?
C16B C17B C18B 120.9(9) . . ?
C17B C18B C13B 120.9(9) . . ?
N1B C19B C8B 123.3(7) . . ?
N2B C20B C14B 124.1(8) . . ?
N2B C21B C22B 114.8(7) . . ?
N2B C21B C23B 108.6(7) . . ?
C22B C21B C23B 113.4(7) . . ?
C28B C23B C24B 117.6(8) . . ?
C28B C23B C21B 123.3(8) . . ?
C24B C23B C21B 119.0(7) . . ?
C25B C24B C23B 120.5(8) . . ?
C26B C25B C24B 120.5(9) . . ?
C27B C26B C25B 119.5(9) . . ?
C26B C27B C28B 120.4(9) . . ?
C27B C28B C23B 121.4(9) . . ?
N1B C29B C30B 111.7(7) . . ?
N1B C29B C31B 114.0(6) . . ?
C30B C29B C31B 112.5(7) . . ?
C36B C31B C32B 117.5(8) . . ?
C36B C31B C29B 122.1(7) . . ?
C32B C31B C29B 120.4(7) . . ?
C33B C32B C31B 120.3(9) . . ?
C34B C33B C32B 120.8(9) . . ?
C33B C34B C35B 119.9(9) . . ?
C36B C35B C34B 118.1(9) . . ?
C35B C36B C31B 123.1(9) . . ?
C2C C1C C6C 120.6(8) . . ?
C2C C1C Pd1C 119.9(6) . . ?
C6C C1C Pd1C 119.5(5) . . ?
C1C C2C C3C 119.9(8) . . ?
C1C C2C C13C 122.2(8) . . ?
C3C C2C C13C 117.9(8) . . ?
C4C C3C C2C 119.6(8) . . ?
C5C C4C C3C 120.9(8) . . ?
C4C C5C C6C 120.1(8) . . ?
C1C C6C C5C 118.9(7) . . ?
C1C C6C C7C 121.6(8) . . ?
C5C C6C C7C 119.5(8) . . ?
C8C C7C C12C 115.7(8) . . ?
C8C C7C C6C 126.0(7) . . ?
C12C C7C C6C 118.3(8) . . ?
C9C C8C C7C 120.3(7) . . ?
C9C C8C C19C 116.6(7) . . ?
C7C C8C C19C 123.1(7) . . ?
C10C C9C C8C 121.5(8) . . ?
C11C C10C C9C 119.7(8) . . ?
C10C C11C C12C 118.9(8) . . ?
C11C C12C C7C 123.7(9) . . ?
C14C C13C C18C 117.1(8) . . ?
C14C C13C C2C 124.9(7) . . ?
C18C C13C C2C 118.0(8) . . ?
C13C C14C C15C 120.6(8) . . ?
C13C C14C C20C 123.9(8) . . ?
C15C C14C C20C 115.3(7) . . ?
C16C C15C C14C 120.4(9) . . ?
C15C C16C C17C 119.5(9) . . ?
C18C C17C C16C 120.6(8) . . ?
C17C C18C C13C 121.5(9) . . ?
N1C C19C C8C 123.5(7) . . ?
N2C C20C C14C 122.5(7) . . ?
N1C C21C C22C 114.8(7) . . ?
N1C C21C C23C 109.2(7) . . ?
C22C C21C C23C 111.2(6) . . ?
C24C C23C C28C 119.8(8) . . ?
C24C C23C C21C 123.4(8) . . ?
C28C C23C C21C 116.6(8) . . ?
C23C C24C C25C 120.2(10) . . ?
C26C C25C C24C 120.4(11) . . ?
C25C C26C C27C 119.9(10) . . ?
C26C C27C C28C 120.6(10) . . ?
C27C C28C C23C 119.0(10) . . ?
N2C C29C C30C 114.4(7) . . ?
N2C C29C C31C 109.7(6) . . ?
C30C C29C C31C 110.6(7) . . ?
C32C C31C C36C 119.6(8) . . ?
C32C C31C C29C 121.7(8) . . ?
C36C C31C C29C 118.6(7) . . ?
C31C C32C C33C 119.8(9) . . ?
C34C C33C C32C 119.1(9) . . ?
C33C C34C C35C 121.3(9) . . ?
C34C C35C C36C 119.4(9) . . ?
C35C C36C C31C 120.7(8) . . ?
C2S C1S C6S 120.6(14) . . ?
C3S C2S C1S 120.4(14) . . ?
C2S C3S C4S 119.5(15) . . ?
C3S C4S C5S 119.8(14) . . ?
C6S C5S C4S 120.6(12) . . ?
C5S C6S C1S 118.8(13) . . ?
C19 N1 C21 122.7(7) . . ?
C19 N1 Pd1 121.3(6) . . ?
C21 N1 Pd1 115.8(5) . . ?
C20 N2 C29 120.5(7) . . ?
C20 N2 Pd1 122.3(6) . . ?
C29 N2 Pd1 117.2(5) . . ?
C19B N1B C29B 119.6(7) . . ?
C19B N1B Pd1B 119.7(6) . . ?
C29B N1B Pd1B 120.5(5) . . ?
C20B N2B C21B 118.5(7) . . ?
C20B N2B Pd1B 122.9(6) . . ?
C21B N2B Pd1B 118.5(5) . . ?
C19C N1C C21C 121.4(7) . . ?
C19C N1C Pd1C 122.8(6) . . ?
C21C N1C Pd1C 115.7(5) . . ?
C20C N2C C29C 120.6(7) . . ?
C20C N2C Pd1C 122.0(5) . . ?
C29C N2C Pd1C 117.3(5) . . ?
C1 Pd1 N1 87.3(3) . . ?
C1 Pd1 N2 88.1(3) . . ?
N1 Pd1 N2 174.7(3) . . ?
C1 Pd1 I1 175.5(2) . . ?
N1 Pd1 I1 91.74(18) . . ?
N2 Pd1 I1 93.1(2) . . ?
C1B Pd1B N2B 86.2(3) . . ?
C1B Pd1B N1B 85.4(3) . . ?
N2B Pd1B N1B 171.6(3) . . ?
C1B Pd1B I1B 175.2(2) . . ?
N2B Pd1B I1B 93.38(19) . . ?
N1B Pd1B I1B 95.05(18) . . ?
C1C Pd1C N1C 86.6(3) . . ?
C1C Pd1C N2C 87.3(3) . . ?
N1C Pd1C N2C 173.6(3) . . ?
C1C Pd1C I1C 178.4(2) . . ?
N1C Pd1C I1C 92.13(18) . . ?
N2C Pd1C I1C 94.07(18) . . ?

loop_
_geom_bond_atom_site_label_1
_geom_bond_atom_site_label_2
_geom_bond_distance
_geom_bond_site_symmetry_2
_geom_bond_publ_flag
C1 C2 1.388(11) . ?
C1 C6 1.410(11) . ?
C1 Pd1 1.964(8) . ?
C2 C3 1.406(11) . ?
C2 C13 1.497(11) . ?
C3 C4 1.374(12) . ?
C4 C5 1.388(12) . ?
C5 C6 1.395(11) . ?
C6 C7 1.500(11) . ?
C7 C12 1.391(12) . ?
C7 C8 1.426(11) . ?
C8 C9 1.406(11) . ?
C8 C19 1.465(12) . ?
C9 C10 1.380(12) . ?
C10 C11 1.384(12) . ?
C11 C12 1.389(12) . ?
C13 C14 1.387(11) . ?
C13 C18 1.389(11) . ?
C14 C15 1.403(11) . ?
C14 C20 1.489(11) . ?
C15 C16 1.388(11) . ?
C16 C17 1.393(12) . ?
C17 C18 1.392(12) . ?
C19 N1 1.271(10) . ?
C20 N2 1.271(10) . ?
C21 N1 1.486(10) . ?
C21 C23 1.526(11) . ?
C21 C22 1.533(10) . ?
C23 C24 1.394(12) . ?
C23 C28 1.418(12) . ?
C24 C25 1.389(13) . ?
C25 C26 1.386(13) . ?
C26 C27 1.376(13) . ?
C27 C28 1.390(12) . ?
C29 N2 1.485(10) . ?
C29 C31 1.516(12) . ?
C29 C30 1.527(11) . ?
C31 C36 1.386(12) . ?
C31 C32 1.394(12) . ?
C32 C33 1.393(13) . ?
C33 C34 1.352(13) . ?
C34 C35 1.390(14) . ?
C35 C36 1.394(14) . ?
C1B C2B 1.368(11) . ?
C1B C6B 1.406(11) . ?
C1B Pd1B 1.960(8) . ?
C2B C3B 1.407(11) . ?
C2B C13B 1.506(13) . ?
C3B C4B 1.384(13) . ?
C4B C5B 1.397(13) . ?
C5B C6B 1.415(12) . ?
C6B C7B 1.495(12) . ?
C7B C12B 1.383(12) . ?
C7B C8B 1.401(11) . ?
C8B C9B 1.381(12) . ?
C8B C19B 1.495(12) . ?
C9B C10B 1.403(13) . ?
C10B C11B 1.382(12) . ?
C11B C12B 1.383(12) . ?
C13B C14B 1.415(12) . ?
C13B C18B 1.416(12) . ?
C14B C15B 1.401(12) . ?
C14B C20B 1.484(11) . ?
C15B C16B 1.400(13) . ?
C16B C17B 1.365(14) . ?
C17B C18B 1.380(14) . ?
C19B N1B 1.278(10) . ?
C20B N2B 1.272(10) . ?
C21B N2B 1.486(10) . ?
C21B C22B 1.502(12) . ?
C21B C23B 1.518(12) . ?
C23B C28B 1.397(11) . ?
C23B C24B 1.403(12) . ?
C24B C25B 1.393(12) . ?
C25B C26B 1.381(12) . ?
C26B C27B 1.377(14) . ?
C27B C28B 1.382(14) . ?
C29B N1B 1.511(10) . ?
C29B C30B 1.512(12) . ?
C29B C31B 1.513(11) . ?
C31B C36B 1.380(12) . ?
C31B C32B 1.404(12) . ?
C32B C33B 1.394(12) . ?
C33B C34B 1.358(14) . ?
C34B C35B 1.420(14) . ?
C35B C36B 1.375(13) . ?
C1C C2C 1.380(11) . ?
C1C C6C 1.411(12) . ?
C1C Pd1C 1.969(8) . ?
C2C C3C 1.409(12) . ?
C2C C13C 1.492(12) . ?
C3C C4C 1.395(13) . ?
C4C C5C 1.376(12) . ?
C5C C6C 1.413(12) . ?
C6C C7C 1.480(12) . ?
C7C C8C 1.399(11) . ?
C7C C12C 1.414(12) . ?
C8C C9C 1.399(11) . ?
C8C C19C 1.478(11) . ?
C9C C10C 1.376(12) . ?
C10C C11C 1.372(12) . ?
C11C C12C 1.376(13) . ?
C13C C14C 1.396(11) . ?
C13C C18C 1.418(11) . ?
C14C C15C 1.420(11) . ?
C14C C20C 1.490(11) . ?
C15C C16C 1.365(12) . ?
C16C C17C 1.395(13) . ?
C17C C18C 1.374(13) . ?
C19C N1C 1.269(10) . ?
C20C N2C 1.278(10) . ?
C21C N1C 1.497(10) . ?
C21C C22C 1.511(11) . ?
C21C C23C 1.554(12) . ?
C23C C24C 1.367(13) . ?
C23C C28C 1.409(12) . ?
C24C C25C 1.402(13) . ?
C25C C26C 1.368(16) . ?
C26C C27C 1.379(16) . ?
C27C C28C 1.393(13) . ?
C29C N2C 1.489(9) . ?
C29C C30C 1.513(10) . ?
C29C C31C 1.532(12) . ?
C31C C32C 1.375(12) . ?
C31C C36C 1.380(11) . ?
C32C C33C 1.416(14) . ?
C33C C34C 1.358(13) . ?
C34C C35C 1.378(13) . ?
C35C C36C 1.379(13) . ?
C1S C2S 1.370(18) . ?
C1S C6S 1.387(17) . ?
C2S C3S 1.352(17) . ?
C3S C4S 1.379(18) . ?
C4S C5S 1.385(17) . ?
C5S C6S 1.353(16) . ?
I1 Pd1 2.7058(8) . ?
I1B Pd1B 2.7288(8) . ?
I1C Pd1C 2.7309(8) . ?
N1 Pd1 2.026(6) . ?
N2 Pd1 2.029(7) . ?
N1B Pd1B 2.040(6) . ?
N2B Pd1B 2.030(7) . ?
N1C Pd1C 2.018(6) . ?
N2C Pd1C 2.030(7) . ?
